data_4122529
loop_
_publ_author_name
'Zhao, Xiang'
'Wong, Matthew'
'Mao, Chengyu'
'Trieu, Thuong Xinh'
'Zhang, Jian'
'Feng, Pingyun'
'Bu, Xianhui'

_publ_section_title
;
 Size-selective crystallization of homochiral camphorate metal-organic
 frameworks for lanthanide separation.
;
_journal_issue 36
_journal_name_full 'Journal of the American Chemical Society'
_journal_page_first 12572
_journal_page_last 12575
_journal_paper_doi 10.1021/ja5067306
_journal_volume 136
_journal_year 2014
_chemical_absolute_configuration rm
_chemical_formula_moiety 'C11 H15 Gd0.329 O6 Y0.671'
_chemical_formula_sum 'C11 H15 Gd0.329 O6 Y0.671'
_chemical_formula_weight 353.81
_chemical_name_systematic
; 
 ? 
;
_space_group_IT_number 19
_symmetry_cell_setting orthorhombic
_symmetry_space_group_name_Hall 'P 2ac 2ab'
_symmetry_space_group_name_H-M 'P 21 21 21'
_atom_sites_solution_hydrogens geom
_atom_sites_solution_primary direct
_atom_sites_solution_secondary difmap
_audit_creation_method SHELXL-97
_cell_angle_alpha 90.00
_cell_angle_beta 90.00
_cell_angle_gamma 90.00
_cell_formula_units_Z 4
_cell_length_a 8.1718(2)
_cell_length_b 10.9469(4)
_cell_length_c 14.7511(5)
_cell_measurement_temperature 293(2)
_cell_volume 1319.57(7)
_computing_structure_refinement 'SHELXL-97 (Sheldrick, 1997)'
_computing_structure_solution 'SHELXS-97 (Sheldrick, 1990)'
_diffrn_ambient_temperature 293(2)
_diffrn_measured_fraction_theta_full 0.994
_diffrn_measured_fraction_theta_max 0.994
_diffrn_radiation_monochromator graphite
_diffrn_radiation_source 'fine-focus sealed tube'
_diffrn_radiation_type MoK\a
_diffrn_radiation_wavelength 0.71073
_diffrn_reflns_av_R_equivalents 0.0492
_diffrn_reflns_av_sigmaI/netI 0.0652
_diffrn_reflns_limit_h_max 13
_diffrn_reflns_limit_h_min -13
_diffrn_reflns_limit_k_max 17
_diffrn_reflns_limit_k_min -17
_diffrn_reflns_limit_l_max 23
_diffrn_reflns_limit_l_min -18
_diffrn_reflns_number 18400
_diffrn_reflns_theta_full 34.75
_diffrn_reflns_theta_max 34.75
_diffrn_reflns_theta_min 2.32
_exptl_absorpt_coefficient_mu 4.634
_exptl_absorpt_correction_T_max 0.7468
_exptl_absorpt_correction_T_min 0.5599
_exptl_absorpt_correction_type multi-scan
_exptl_absorpt_process_details 'SADABS 2012/1'
_exptl_crystal_colour colorless
_exptl_crystal_density_diffrn 1.781
_exptl_crystal_density_method 'not measured'
_exptl_crystal_description prism
_exptl_crystal_F_000 697
_exptl_crystal_size_max 0.072
_exptl_crystal_size_mid 0.071
_exptl_crystal_size_min 0.068
_refine_diff_density_max 1.833
_refine_diff_density_min -0.975
_refine_diff_density_rms 0.167
_refine_ls_abs_structure_details 'Flack H D (1983), Acta Cryst. A39, 876-881'
_refine_ls_abs_structure_Flack 0.074(17)
_refine_ls_extinction_method none
_refine_ls_goodness_of_fit_ref 1.061
_refine_ls_hydrogen_treatment constr
_refine_ls_matrix_type full
_refine_ls_number_parameters 165
_refine_ls_number_reflns 5650
_refine_ls_number_restraints 13
_refine_ls_restrained_S_all 1.069
_refine_ls_R_factor_all 0.0678
_refine_ls_R_factor_gt 0.0497
_refine_ls_shift/su_max 0.002
_refine_ls_shift/su_mean 0.000
_refine_ls_structure_factor_coef Fsqd
_refine_ls_weighting_details 'calc w=1/[\s^2^(Fo^2^)+(0.0692P)^2^+1.6607P] where P=(Fo^2^+2Fc^2^)/3'
_refine_ls_weighting_scheme calc
_refine_ls_wR_factor_gt 0.1365
_refine_ls_wR_factor_ref 0.1438
_reflns_number_gt 4376
_reflns_number_total 5650
_reflns_threshold_expression >2sigma(I)
_cod_data_source_file ja5067306_si_002.cif
_cod_data_source_block CPM-29-GdY
_cod_depositor_comments
;
The following automatic conversions were performed:

'_symmetry_cell_setting' value 'Orthorhombic' changed to
'orthorhombic' according to
/home/saulius/struct/COD-crude-data--automatic-downloads/rss-feeds/ACS/lib/dictionaries/cif_core.dic
dictionary named 'cif_core.dic' version 2.4.2 from 2011-04-26.

Automatic conversion script
Id: cif_fix_values 2281 2013-09-26 08:29:07Z andrius 

 Adding full bibliography for 4122510--4122534.cif.
;
_cod_database_code 4122529

loop_
_symmetry_equiv_pos_as_xyz
'x, y, z'
'-x+1/2, -y, z+1/2'
'-x, y+1/2, -z+1/2'
'x+1/2, -y+1/2, -z'

loop_
_atom_site_label
_atom_site_type_symbol
_atom_site_fract_x
_atom_site_fract_y
_atom_site_fract_z
_atom_site_U_iso_or_equiv
_atom_site_adp_type
_atom_site_occupancy
_atom_site_symmetry_multiplicity
_atom_site_calc_flag
_atom_site_refinement_flags
C9 C 0.947(2) 0.8122(18) 0.1784(11) 0.159(7) Uani 1 1 d U
H9A H 0.9954 0.7959 0.2365 0.239 Uiso 1 1 calc R
H9B H 1.0213 0.8604 0.1427 0.239 Uiso 1 1 calc R
H9C H 0.9255 0.7365 0.1478 0.239 Uiso 1 1 calc R
Y1 Y 0.92467(3) 0.70364(2) 0.49856(3) 0.02103(9) Uani 0.671(4) 1 d P
Gd1 Gd 0.92467(3) 0.70364(2) 0.49856(3) 0.02103(9) Uani 0.329(4) 1 d P
O3 O 0.8027(5) 0.7152(5) 0.3629(3) 0.0416(10) Uani 1 1 d .
O6 O 0.6459(4) 0.6819(3) 0.5585(3) 0.0316(8) Uani 1 1 d .
C7 C 0.6792(6) 0.7583(5) 0.3240(4) 0.0277(10) Uani 1 1 d .
O5 O 0.7985(5) 0.5184(4) 0.5554(4) 0.0542(13) Uani 1 1 d .
C3 C 0.6782(6) 0.7715(4) 0.2222(4) 0.0269(9) Uani 1 1 d .
H3A H 0.7355 0.6987 0.2002 0.032 Uiso 1 1 calc R
C4 C 0.5192(15) 0.763(2) 0.1837(7) 0.184(10) Uani 1 1 d U
H4A H 0.4340 0.7672 0.2294 0.220 Uiso 1 1 calc R
H4B H 0.5059 0.6889 0.1482 0.220 Uiso 1 1 calc R
C10 C 0.7691(11) 0.9854(5) 0.2498(5) 0.0455(17) Uani 1 1 d .
H10A H 0.6567 1.0109 0.2492 0.068 Uiso 1 1 calc R
H10B H 0.8372 1.0510 0.2288 0.068 Uiso 1 1 calc R
H10C H 0.8000 0.9636 0.3104 0.068 Uiso 1 1 calc R
C11 C 0.6659(7) 0.5695(6) 0.5731(5) 0.0388(13) Uani 1 1 d .
H11A H 0.5804 0.5240 0.5974 0.047 Uiso 1 1 calc R
C2 C 0.7890(7) 0.8813(6) 0.1911(4) 0.0425(13) Uani 1 1 d .
O4 O 0.5551(6) 0.7930(5) 0.3678(3) 0.0434(10) Uani 1 1 d .
C5 C 0.5249(9) 0.8951(8) 0.1149(6) 0.059(2) Uani 1 1 d .
H5A H 0.4608 0.8844 0.0601 0.071 Uiso 1 1 calc R
H5B H 0.4853 0.9662 0.1475 0.071 Uiso 1 1 calc R
C1 C 0.7113(6) 0.9062(4) 0.0931(3) 0.0242(8) Uani 1 1 d .
C8 C 0.7599(15) 0.8146(8) 0.0261(6) 0.078(3) Uani 1 1 d .
H8A H 0.8743 0.8233 0.0128 0.117 Uiso 1 1 calc R
H8B H 0.6975 0.8259 -0.0284 0.117 Uiso 1 1 calc R
H8C H 0.7396 0.7344 0.0499 0.117 Uiso 1 1 calc R
C6 C 0.7601(6) 1.0314(4) 0.0570(4) 0.0280(10) Uani 1 1 d .
O2 O 0.6469(5) 1.1000(4) 0.0289(3) 0.0413(11) Uani 1 1 d .
O1 O 0.9064(5) 1.0581(4) 0.0533(3) 0.0405(10) Uani 1 1 d .

loop_
_atom_site_aniso_label
_atom_site_aniso_U_11
_atom_site_aniso_U_22
_atom_site_aniso_U_33
_atom_site_aniso_U_23
_atom_site_aniso_U_13
_atom_site_aniso_U_12
C9 0.146(11) 0.209(14) 0.122(10) 0.042(10) -0.016(9) 0.122(11)
Y1 0.01477(11) 0.02473(13) 0.02359(15) -0.0024(2) -0.00142(18) 0.00113(8)
Gd1 0.01477(11) 0.02473(13) 0.02359(15) -0.0024(2) -0.00142(18) 0.00113(8)
O3 0.039(2) 0.062(3) 0.024(2) 0.0087(19) -0.0071(15) 0.0001(19)
O6 0.0174(14) 0.0342(19) 0.043(2) 0.0055(15) 0.0005(13) 0.0006(12)
C7 0.028(2) 0.035(3) 0.020(2) 0.0045(17) -0.0004(16) -0.0021(18)
O5 0.033(2) 0.032(2) 0.098(4) 0.019(2) 0.005(2) 0.0048(16)
C3 0.028(2) 0.028(2) 0.025(2) 0.0060(17) -0.0008(16) -0.0030(16)
C4 0.092(8) 0.42(3) 0.038(5) -0.009(10) 0.004(5) -0.157(13)
C10 0.074(5) 0.025(3) 0.037(3) -0.009(2) -0.004(3) -0.008(3)
C11 0.027(2) 0.040(3) 0.049(4) 0.018(3) 0.005(2) -0.004(2)
C2 0.036(3) 0.054(4) 0.038(3) 0.002(3) -0.003(2) -0.002(3)
O4 0.043(2) 0.058(3) 0.029(2) 0.001(2) 0.0117(17) 0.005(2)
C5 0.043(3) 0.073(5) 0.062(5) 0.020(4) -0.015(3) -0.018(3)
C1 0.029(2) 0.023(2) 0.021(2) 0.0028(16) 0.0014(16) -0.0036(16)
C8 0.121(8) 0.046(4) 0.068(6) -0.012(3) 0.033(5) -0.009(4)
C6 0.028(2) 0.026(2) 0.029(3) 0.0071(18) 0.0003(18) 0.0026(17)
O2 0.0330(18) 0.0293(18) 0.062(3) 0.0143(18) -0.0078(16) -0.0001(14)
O1 0.0269(18) 0.037(2) 0.058(3) 0.0148(19) 0.0045(17) -0.0073(15)

loop_
_atom_type_symbol
_atom_type_description
_atom_type_scat_dispersion_real
_atom_type_scat_dispersion_imag
_atom_type_scat_source
C C 0.0033 0.0016 'International Tables Vol C Tables 4.2.6.8 and 6.1.1.4'
H H 0.0000 0.0000 'International Tables Vol C Tables 4.2.6.8 and 6.1.1.4'
O O 0.0106 0.0060 'International Tables Vol C Tables 4.2.6.8 and 6.1.1.4'
Y Y -2.7962 3.5667 'International Tables Vol C Tables 4.2.6.8 and 6.1.1.4'
Gd Gd -0.1653 3.9035 'International Tables Vol C Tables 4.2.6.8 and 6.1.1.4'

loop_
_geom_angle_atom_site_label_1
_geom_angle_atom_site_label_2
_geom_angle_atom_site_label_3
_geom_angle
_geom_angle_site_symmetry_1
_geom_angle_site_symmetry_3
O3 Y1 O1 90.55(18) . 3_745
O3 Y1 O4 175.41(19) . 4_566
O1 Y1 O4 91.07(18) 3_745 4_566
O3 Y1 O2 90.46(18) . 2_675
O1 Y1 O2 153.88(16) 3_745 2_675
O4 Y1 O2 86.20(18) 4_566 2_675
O3 Y1 O6 89.55(15) . 4_566
O1 Y1 O6 77.51(15) 3_745 4_566
O4 Y1 O6 86.60(16) 4_566 4_566
O2 Y1 O6 76.40(14) 2_675 4_566
O3 Y1 O5 99.61(19) . .
O1 Y1 O5 77.60(17) 3_745 .
O4 Y1 O5 84.94(19) 4_566 .
O2 Y1 O5 127.85(17) 2_675 .
O6 Y1 O5 153.51(14) 4_566 .
O3 Y1 O6 85.09(15) . .
O1 Y1 O6 128.68(14) 3_745 .
O4 Y1 O6 97.23(16) 4_566 .
O2 Y1 O6 77.40(13) 2_675 .
O6 Y1 O6 153.20(6) 4_566 .
O5 Y1 O6 53.11(14) . .
O3 Y1 C11 92.54(18) . .
O1 Y1 C11 103.08(18) 3_745 .
O4 Y1 C11 91.28(18) 4_566 .
O2 Y1 C11 102.95(17) 2_675 .
O6 Y1 C11 177.82(18) 4_566 .
O5 Y1 C11 26.40(16) . .
O6 Y1 C11 26.71(15) . .
C7 O3 Y1 142.1(4) . .
C11 O6 Gd1 132.8(4) . 4_466
C11 O6 Y1 132.8(4) . 4_466
Gd1 O6 Y1 0.000(7) 4_466 4_466
C11 O6 Y1 92.1(3) . .
Gd1 O6 Y1 122.12(16) 4_466 .
Y1 O6 Y1 122.12(16) 4_466 .
O4 C7 O3 121.7(5) . .
O4 C7 C3 118.5(5) . .
O3 C7 C3 119.8(5) . .
C11 O5 Y1 93.8(3) . .
C4 C3 C7 113.3(6) . .
C4 C3 C2 117.5(9) . .
C7 C3 C2 111.1(4) . .
C3 C4 C5 98.6(8) . .
O5 C11 O6 121.0(5) . .
O5 C11 Y1 59.8(3) . .
O6 C11 Y1 61.2(3) . .
C10 C2 C9 124.6(10) . .
C10 C2 C3 111.4(5) . .
C9 C2 C3 98.4(9) . .
C10 C2 C1 111.2(5) . .
C9 C2 C1 108.2(8) . .
C3 C2 C1 99.5(4) . .
C7 O4 Gd1 147.0(4) . 4_466
C7 O4 Y1 147.0(4) . 4_466
Gd1 O4 Y1 0.000(10) 4_466 4_466
C1 C5 C4 102.0(6) . .
C8 C1 C6 108.0(5) . .
C8 C1 C5 110.5(7) . .
C6 C1 C5 113.4(5) . .
C8 C1 C2 112.7(6) . .
C6 C1 C2 111.4(4) . .
C5 C1 C2 100.8(5) . .
O1 C6 O2 123.7(5) . .
O1 C6 C1 118.9(4) . .
O2 C6 C1 117.3(4) . .
C6 O2 Gd1 144.8(4) . 2_674
C6 O2 Y1 144.8(4) . 2_674
Gd1 O2 Y1 0.00(2) 2_674 2_674
C6 O1 Gd1 141.4(4) . 3_755
C6 O1 Y1 141.4(4) . 3_755
Gd1 O1 Y1 0.00(2) 3_755 3_755

loop_
_geom_bond_atom_site_label_1
_geom_bond_atom_site_label_2
_geom_bond_distance
_geom_bond_site_symmetry_2
C9 C2 1.509(14) .
Y1 O3 2.239(4) .
Y1 O1 2.243(4) 3_745
Y1 O4 2.241(4) 4_566
Y1 O2 2.272(4) 2_675
Y1 O6 2.356(4) 4_566
Y1 O5 2.424(4) .
Y1 O6 2.455(3) .
Y1 C11 2.799(5) .
O3 C7 1.253(6) .
O6 C11 1.259(7) .
O6 Gd1 2.356(3) 4_466
O6 Y1 2.356(3) 4_466
C7 O4 1.262(6) .
C7 C3 1.508(8) .
O5 C11 1.248(7) .
C3 C4 1.421(12) .
C3 C2 1.573(8) .
C4 C5 1.77(2) .
C10 C2 1.440(9) .
C2 C1 1.602(8) .
O4 Gd1 2.241(4) 4_466
O4 Y1 2.241(4) 4_466
C5 C1 1.562(9) .
C1 C8 1.464(9) .
C1 C6 1.523(6) .
C6 O1 1.232(6) .
C6 O2 1.262(6) .
O2 Gd1 2.272(4) 2_674
O2 Y1 2.272(4) 2_674
O1 Gd1 2.243(4) 3_755
O1 Y1 2.243(4) 3_755
